data_4502301
loop_
_publ_author_name
'Liu, Ying'
'Yan, Peng-Fei'
'Yu, Ying-Hui'
'Hou, Guang-Feng'
'Gao, Jin-Sheng'
'Lu, Jack Y.'

_publ_section_title
;
 Syntheses, Structures, and Characterizations of a Series of Polymers
 Constructed by Two V-Shape Dipyridine-Containing Ligands
;
_journal_issue 4
_journal_name_full 'Crystal Growth &amp; Design'
_journal_page_first 1559
_journal_paper_doi 10.1021/cg900942e
_journal_volume 10
_journal_year 2010
_chemical_formula_moiety 'C18 H16 Cl2 Hg N2 O2, 2(H2 O)'
_chemical_formula_sum 'C18 H20 Cl2 Hg N2 O4'
_chemical_formula_weight 599.85
_chemical_name_systematic
; 
 ? 
;
_space_group_IT_number 14
_symmetry_cell_setting monoclinic
_symmetry_space_group_name_Hall '-P 2ybc'
_symmetry_space_group_name_H-M 'P 1 21/c 1'
_atom_sites_solution_hydrogens geom
_atom_sites_solution_primary direct
_atom_sites_solution_secondary difmap
_audit_creation_method SHELXL-97
_cell_angle_alpha 90.00
_cell_angle_beta 102.43(3)
_cell_angle_gamma 90.00
_cell_formula_units_Z 4
_cell_length_a 13.040(3)
_cell_length_b 8.8214(18)
_cell_length_c 16.590(3)
_cell_measurement_reflns_used 11198
_cell_measurement_temperature 293(2)
_cell_measurement_theta_max 27.49
_cell_measurement_theta_min 3.12
_cell_volume 1863.6(7)
_computing_cell_refinement RAPID-AUTO
_computing_data_collection 'RAPID-AUTO (Rigaku Corporation, 1998)'
_computing_data_reduction 'CrystalStructure (Rigaku/MSC and Rigaku Corporation, 2002)'
_computing_molecular_graphics 'SHELXTL (Sheldrick, 2008)'
_computing_publication_material SHELXL-97
_computing_structure_refinement 'SHELXL-97 (Sheldrick, 2008)'
_computing_structure_solution 'SHELXS-97 (Sheldrick, 2008)'
_diffrn_ambient_temperature 293(2)
_diffrn_measured_fraction_theta_full 0.983
_diffrn_measured_fraction_theta_max 0.983
_diffrn_measurement_device_type 'Rigaku RAXIS-RAPID'
_diffrn_measurement_method '\w scan'
_diffrn_radiation_monochromator graphite
_diffrn_radiation_source 'fine-focus sealed tube'
_diffrn_radiation_type MoK\a
_diffrn_radiation_wavelength 0.71073
_diffrn_reflns_av_R_equivalents 0.0603
_diffrn_reflns_av_sigmaI/netI 0.0550
_diffrn_reflns_limit_h_max 15
_diffrn_reflns_limit_h_min -15
_diffrn_reflns_limit_k_max 9
_diffrn_reflns_limit_k_min -10
_diffrn_reflns_limit_l_max 19
_diffrn_reflns_limit_l_min -19
_diffrn_reflns_number 13327
_diffrn_reflns_theta_full 24.99
_diffrn_reflns_theta_max 24.99
_diffrn_reflns_theta_min 3.20
_diffrn_standards_decay_% 0
_diffrn_standards_interval_count 0
_diffrn_standards_interval_time 0
_diffrn_standards_number 0
_exptl_absorpt_coefficient_mu 8.574
_exptl_absorpt_correction_T_max 0.3235
_exptl_absorpt_correction_T_min 0.2789
_exptl_absorpt_correction_type multi-scan
_exptl_absorpt_process_details 'ABSCOR (Higashi, 1995)'
_exptl_crystal_colour colorless
_exptl_crystal_density_diffrn 2.138
_exptl_crystal_density_method 'not measured'
_exptl_crystal_description block
_exptl_crystal_F_000 1152
_exptl_crystal_size_max 0.20
_exptl_crystal_size_mid 0.19
_exptl_crystal_size_min 0.17
_refine_diff_density_max 1.007
_refine_diff_density_min -1.343
_refine_diff_density_rms 0.175
_refine_ls_extinction_method none
_refine_ls_goodness_of_fit_ref 0.787
_refine_ls_hydrogen_treatment constr
_refine_ls_matrix_type full
_refine_ls_number_parameters 244
_refine_ls_number_reflns 3237
_refine_ls_number_restraints 0
_refine_ls_restrained_S_all 0.787
_refine_ls_R_factor_all 0.0682
_refine_ls_R_factor_gt 0.0503
_refine_ls_shift/su_max 0.000
_refine_ls_shift/su_mean 0.000
_refine_ls_structure_factor_coef Fsqd
_refine_ls_weighting_details 'calc w=1/[\s^2^(Fo^2^)+(0.0997P)^2^+22.9456P] where P=(Fo^2^+2Fc^2^)/3'
_refine_ls_weighting_scheme calc
_refine_ls_wR_factor_gt 0.1303
_refine_ls_wR_factor_ref 0.1467
_reflns_number_gt 2480
_reflns_number_total 3237
_reflns_threshold_expression >2sigma(I)
_cod_data_source_file cg900942e_si_001.cif
_cod_data_source_block complex_5
_cod_depositor_comments
;
The following automatic conversions were performed:

'_exptl_absorpt_correction_type' value 'Multi-scan' changed to
'multi-scan' according to
/home/saulius/struct/CIF-dictionaries/cif_core.dic dictionary named
'cif_core.dic' version 2.4.2 from 2011-04-26.

Automatic conversion script
Id: cif_fix_values 1715 2011-07-08 13:25:40Z adriana 
;
_cod_original_cell_volume 1863.6(6)
_cod_original_sg_symbol_H-M 'P 21/c'
_cod_database_code 4502301

loop_
_symmetry_equiv_pos_as_xyz
'x, y, z'
'-x, y+1/2, -z+1/2'
'-x, -y, -z'
'x, -y-1/2, z-1/2'

loop_
_atom_site_label
_atom_site_type_symbol
_atom_site_fract_x
_atom_site_fract_y
_atom_site_fract_z
_atom_site_U_iso_or_equiv
_atom_site_adp_type
_atom_site_occupancy
_atom_site_symmetry_multiplicity
_atom_site_calc_flag
_atom_site_refinement_flags
C1 C -0.3164(11) 0.8861(16) 0.7310(9) 0.079(4) Uani 1 1 d .
H1 H -0.3842 0.8622 0.7031 0.095 Uiso 1 1 calc R
C2 C -0.2948(12) 1.0303(16) 0.7517(9) 0.078(4) Uani 1 1 d .
H2 H -0.3467 1.1041 0.7393 0.094 Uiso 1 1 calc R
C3 C -0.1943(12) 1.0680(17) 0.7917(9) 0.082(4) Uani 1 1 d .
H3 H -0.1769 1.1673 0.8079 0.099 Uiso 1 1 calc R
C4 C -0.1192(10) 0.9529(14) 0.8072(8) 0.066(3) Uani 1 1 d .
H4 H -0.0497 0.9767 0.8307 0.079 Uiso 1 1 calc R
C5 C -0.1460(9) 0.8087(13) 0.7886(6) 0.057(3) Uani 1 1 d .
C6 C -0.0692(8) 0.6808(13) 0.8074(7) 0.058(3) Uani 1 1 d .
H6A H -0.0534 0.6416 0.7568 0.070 Uiso 1 1 calc R
H6B H -0.0043 0.7154 0.8429 0.070 Uiso 1 1 calc R
C7 C -0.0542(10) 0.4498(12) 0.8895(7) 0.060(3) Uani 1 1 d .
C8 C -0.1090(12) 0.3535(15) 0.9323(8) 0.074(4) Uani 1 1 d .
H8 H -0.1798 0.3678 0.9316 0.089 Uiso 1 1 calc R
C9 C -0.0536(13) 0.2386(15) 0.9747(8) 0.080(4) Uani 1 1 d .
H9 H -0.0882 0.1723 1.0034 0.096 Uiso 1 1 calc R
C10 C 0.0539(11) 0.2140(14) 0.9776(7) 0.072(3) Uani 1 1 d .
H10 H 0.0901 0.1332 1.0067 0.086 Uiso 1 1 calc R
C11 C 0.1019(10) 0.3146(13) 0.9357(6) 0.061(3) Uani 1 1 d .
C12 C 0.0487(10) 0.4309(12) 0.8877(7) 0.059(3) Uani 1 1 d .
H12 H 0.0820 0.4928 0.8559 0.071 Uiso 1 1 calc R
C13 C 0.2688(10) 0.2024(17) 0.9927(8) 0.076(4) Uani 1 1 d .
H13A H 0.2443 0.0993 0.9810 0.091 Uiso 1 1 calc R
H13B H 0.2616 0.2283 1.0481 0.091 Uiso 1 1 calc R
C14 C 0.3824(11) 0.2158(14) 0.9864(8) 0.073(3) Uani 1 1 d .
C15 C 0.4553(15) 0.289(2) 1.0470(10) 0.107(6) Uani 1 1 d .
H15 H 0.4350 0.3351 1.0915 0.129 Uiso 1 1 calc R
C16 C 0.5604(18) 0.292(2) 1.0397(15) 0.131(8) Uani 1 1 d .
H16 H 0.6114 0.3414 1.0788 0.157 Uiso 1 1 calc R
C17 C 0.5854(12) 0.222(2) 0.9741(13) 0.113(7) Uani 1 1 d .
H17 H 0.6551 0.2207 0.9690 0.135 Uiso 1 1 calc R
C18 C 0.5128(10) 0.1537(18) 0.9166(9) 0.084(4) Uani 1 1 d .
H18 H 0.5328 0.1083 0.8718 0.101 Uiso 1 1 calc R
Cl1 Cl -0.4142(3) 0.4389(5) 0.7766(3) 0.0979(12) Uani 1 1 d .
Cl2 Cl -0.1749(3) 0.3789(4) 0.6449(2) 0.0806(9) Uani 1 1 d .
Hg1 Hg -0.29372(3) 0.53356(5) 0.69853(3) 0.0580(2) Uani 1 1 d .
N1 N -0.2458(7) 0.7730(10) 0.7480(5) 0.054(2) Uani 1 1 d .
N2 N 0.4114(8) 0.1491(11) 0.9219(6) 0.065(2) Uani 1 1 d .
O1 O -0.1167(6) 0.5657(9) 0.8479(5) 0.066(2) Uani 1 1 d .
O2 O 0.2093(7) 0.3032(11) 0.9348(5) 0.075(2) Uani 1 1 d .
O3 O 0.2940(6) 0.4664(10) 0.9615(5) 0.066(2) Uani 1 1 d .
O4 O 0.7056(6) 0.9677(9) 0.8719(5) 0.064(2) Uani 1 1 d .

loop_
_atom_site_aniso_label
_atom_site_aniso_U_11
_atom_site_aniso_U_22
_atom_site_aniso_U_33
_atom_site_aniso_U_23
_atom_site_aniso_U_13
_atom_site_aniso_U_12
C1 0.072(8) 0.071(9) 0.093(9) -0.023(7) 0.013(7) 0.007(7)
C2 0.078(9) 0.074(9) 0.080(9) -0.013(7) 0.010(7) 0.008(7)
C3 0.101(11) 0.062(8) 0.081(9) -0.019(7) 0.015(8) -0.005(8)
C4 0.064(7) 0.060(7) 0.069(8) 0.008(6) 0.003(6) -0.013(6)
C5 0.064(7) 0.065(7) 0.043(6) 0.000(5) 0.015(5) -0.012(6)
C6 0.054(6) 0.062(7) 0.053(6) 0.007(5) 0.000(5) -0.007(5)
C7 0.076(8) 0.042(6) 0.058(6) -0.010(5) 0.008(6) -0.012(5)
C8 0.097(9) 0.064(8) 0.068(8) -0.010(6) 0.033(7) -0.021(7)
C9 0.117(11) 0.058(7) 0.075(8) 0.017(7) 0.045(8) -0.005(8)
C10 0.102(10) 0.060(7) 0.054(7) 0.010(6) 0.018(6) 0.014(7)
C11 0.084(8) 0.055(6) 0.046(6) 0.001(5) 0.017(5) -0.004(6)
C12 0.080(8) 0.048(6) 0.051(6) 0.004(5) 0.019(5) -0.005(6)
C13 0.085(9) 0.082(9) 0.059(7) 0.013(6) 0.009(6) 0.014(7)
C14 0.084(9) 0.058(7) 0.066(8) 0.002(6) -0.008(6) 0.016(6)
C15 0.119(14) 0.102(13) 0.086(11) -0.008(9) -0.011(10) 0.007(11)
C16 0.120(17) 0.106(15) 0.142(19) 0.002(14) -0.025(14) -0.033(13)
C17 0.056(8) 0.122(15) 0.139(16) 0.042(13) -0.029(10) -0.024(9)
C18 0.062(8) 0.090(10) 0.092(10) 0.017(8) -0.001(7) 0.001(7)
Cl1 0.084(2) 0.099(3) 0.124(3) 0.009(2) 0.052(2) -0.010(2)
Cl2 0.0660(18) 0.093(2) 0.088(2) -0.0061(18) 0.0279(16) 0.0228(18)
Hg1 0.0483(3) 0.0608(3) 0.0665(3) -0.0081(2) 0.0161(2) -0.00090(19)
N1 0.053(5) 0.058(5) 0.050(5) -0.010(4) 0.010(4) 0.003(4)
N2 0.060(6) 0.057(6) 0.072(6) 0.010(5) 0.001(5) -0.001(5)
O1 0.057(4) 0.064(5) 0.075(5) 0.019(4) 0.007(4) -0.012(4)
O2 0.083(6) 0.077(6) 0.065(5) 0.017(4) 0.016(4) 0.013(5)
O3 0.055(5) 0.078(6) 0.059(5) 0.000(4) -0.002(4) -0.003(4)
O4 0.049(4) 0.075(5) 0.058(5) -0.007(4) -0.009(3) 0.002(4)

loop_
_atom_type_symbol
_atom_type_description
_atom_type_scat_dispersion_real
_atom_type_scat_dispersion_imag
_atom_type_scat_source
C C 0.0033 0.0016 'International Tables Vol C Tables 4.2.6.8 and 6.1.1.4'
H H 0.0000 0.0000 'International Tables Vol C Tables 4.2.6.8 and 6.1.1.4'
N N 0.0061 0.0033 'International Tables Vol C Tables 4.2.6.8 and 6.1.1.4'
O O 0.0106 0.0060 'International Tables Vol C Tables 4.2.6.8 and 6.1.1.4'
Hg Hg -2.3894 9.2266 'International Tables Vol C Tables 4.2.6.8 and 6.1.1.4'
Cl Cl 0.1484 0.1585 'International Tables Vol C Tables 4.2.6.8 and 6.1.1.4'

loop_
_geom_angle_atom_site_label_1
_geom_angle_atom_site_label_2
_geom_angle_atom_site_label_3
_geom_angle
_geom_angle_site_symmetry_3
C2 C1 N1 123.9(13) .
C2 C1 H1 118.1 .
N1 C1 H1 118.1 .
C1 C2 C3 118.8(14) .
C1 C2 H2 120.6 .
C3 C2 H2 120.6 .
C2 C3 C4 118.1(13) .
C2 C3 H3 121.0 .
C4 C3 H3 121.0 .
C5 C4 C3 120.7(12) .
C5 C4 H4 119.6 .
C3 C4 H4 119.6 .
C4 C5 N1 120.5(11) .
C4 C5 C6 122.6(11) .
N1 C5 C6 116.9(10) .
O1 C6 C5 107.1(9) .
O1 C6 H6A 110.3 .
C5 C6 H6A 110.3 .
O1 C6 H6B 110.3 .
C5 C6 H6B 110.3 .
H6A C6 H6B 108.6 .
C12 C7 O1 123.7(10) .
C12 C7 C8 123.4(12) .
O1 C7 C8 112.8(11) .
C9 C8 C7 116.5(13) .
C9 C8 H8 121.8 .
C7 C8 H8 121.8 .
C8 C9 C10 123.4(12) .
C8 C9 H9 118.3 .
C10 C9 H9 118.3 .
C11 C10 C9 116.5(11) .
C11 C10 H10 121.8 .
C9 C10 H10 121.8 .
C10 C11 C12 123.1(12) .
C10 C11 O2 121.8(11) .
C12 C11 O2 115.0(10) .
C7 C12 C11 116.9(11) .
C7 C12 H12 121.5 .
C11 C12 H12 121.5 .
O2 C13 C14 107.9(10) .
O2 C13 H13A 110.1 .
C14 C13 H13A 110.1 .
O2 C13 H13B 110.1 .
C14 C13 H13B 110.1 .
H13A C13 H13B 108.4 .
N2 C14 C15 121.0(15) .
N2 C14 C13 118.0(11) .
C15 C14 C13 121.0(14) .
C14 C15 C16 118.5(18) .
C14 C15 H15 120.8 .
C16 C15 H15 120.8 .
C17 C16 C15 118.1(18) .
C17 C16 H16 121.0 .
C15 C16 H16 121.0 .
C18 C17 C16 121.7(18) .
C18 C17 H17 119.2 .
C16 C17 H17 119.2 .
C17 C18 N2 121.5(17) .
C17 C18 H18 119.2 .
N2 C18 H18 119.2 .
N1 Hg1 Cl2 120.7(2) .
N1 Hg1 Cl1 106.7(2) .
Cl2 Hg1 Cl1 124.03(15) .
N1 Hg1 N2 89.0(3) 2_556
Cl2 Hg1 N2 106.0(3) 2_556
Cl1 Hg1 N2 102.5(3) 2_556
C1 N1 C5 117.9(10) .
C1 N1 Hg1 119.0(8) .
C5 N1 Hg1 122.9(7) .
C14 N2 C18 119.3(12) .
C14 N2 Hg1 126.4(8) 2_546
C18 N2 Hg1 114.1(9) 2_546
C7 O1 C6 119.1(9) .
C11 O2 C13 116.2(9) .
C11 O2 O3 119.8(8) .
C13 O2 O3 96.7(8) .

loop_
_geom_bond_atom_site_label_1
_geom_bond_atom_site_label_2
_geom_bond_distance
_geom_bond_site_symmetry_2
C1 C2 1.33(2) .
C1 N1 1.345(16) .
C1 H1 0.9300 .
C2 C3 1.376(19) .
C2 H2 0.9300 .
C3 C4 1.395(19) .
C3 H3 0.9300 .
C4 C5 1.338(16) .
C4 H4 0.9300 .
C5 N1 1.368(14) .
C5 C6 1.497(16) .
C6 O1 1.431(13) .
C6 H6A 0.9700 .
C6 H6B 0.9700 .
C7 C12 1.358(17) .
C7 O1 1.394(14) .
C7 C8 1.398(16) .
C8 C9 1.351(19) .
C8 H8 0.9300 .
C9 C10 1.41(2) .
C9 H9 0.9300 .
C10 C11 1.361(17) .
C10 H10 0.9300 .
C11 C12 1.389(16) .
C11 O2 1.407(14) .
C12 H12 0.9300 .
C13 O2 1.412(14) .
C13 C14 1.512(19) .
C13 H13A 0.9700 .
C13 H13B 0.9700 .
C14 N2 1.344(16) .
C14 C15 1.39(2) .
C15 C16 1.40(3) .
C15 H15 0.9300 .
C16 C17 1.35(3) .
C16 H16 0.9300 .
C17 C18 1.33(2) .
C17 H17 0.9300 .
C18 N2 1.344(16) .
C18 H18 0.9300 .
Cl1 Hg1 2.390(4) .
Cl2 Hg1 2.377(3) .
Hg1 N1 2.303(9) .
Hg1 N2 2.464(10) 2_556
N2 Hg1 2.464(10) 2_546
O2 O3 1.811(12) .
